data_4313146
loop_
_publ_author_name
'Jeremiah S. Duncan'
'Tamim M. Nazif'
'Atul K. Verma'
'Sonny C. Lee'

_publ_section_title
;
 Iron-Arylimide Clusters [Fem(NAr)nCl4]2- (m,n= 2, 2; 3, 4; 4, 4) from a
 Ferric Amide Precursor: Synthesis, Characterization, and Comparison to
 Fe-S Chemistry
;
_journal_name_full 'Inorganic Chemistry'
_journal_page_first 1211
_journal_page_last 1224
_journal_paper_doi 10.1021/ic025825j
_journal_volume 42
_journal_year 2003
_chemical_compound_source 'Chemical synthesis, S.C. Lee lab'
_chemical_formula_moiety '(Li +)2 (C4H10O2)6 (Fe 3+)2 (C6H5N 2-)2 (Cl -)4'
_chemical_formula_structural (Li(C4H10O2)3)2(Fe2(NC6H5)2Cl4)
_chemical_formula_sum 'C36 H70 Cl4 Fe2 Li2 N2 O12'
_chemical_formula_weight 990.32
_chemical_name_common '[Li(DME)3]2[Fe2(mu-NPh)2Cl4]'
_chemical_name_systematic
; 
 ? 
;
_space_group_IT_number 15
_symmetry_cell_setting monoclinic
_symmetry_space_group_name_Hall '-C 2yc'
_symmetry_space_group_name_H-M 'C 1 2/c 1'
_atom_sites_solution_hydrogens geom
_atom_sites_solution_primary direct
_atom_sites_solution_secondary difmap
_audit_creation_method SHELXL
_cell_angle_alpha 90.00
_cell_angle_beta 128.378(2)
_cell_angle_gamma 90.00
_cell_formula_units_Z 4
_cell_length_a 29.2305(14)
_cell_length_b 11.6925(5)
_cell_length_c 19.0941(8)
_cell_measurement_reflns_used 20370
_cell_measurement_temperature 200(2)
_cell_measurement_theta_max 26.01
_cell_measurement_theta_min 1.78
_cell_volume 5115.9(4)
_computing_cell_refinement DENZO-SMN
_computing_data_collection 'NONIUS COLLECT'
_computing_data_reduction DENZO-SMN
_computing_molecular_graphics 'Siemens SHELXTL'
_computing_publication_material 'CIFTAB, Siemens SHELXTL'
_computing_structure_refinement 'Siemens SHELXTL'
_computing_structure_solution 'Siemens SHELXTL'
_diffrn_ambient_temperature 200(2)
_diffrn_measurement_device 'Nonius KappaCCD'
_diffrn_measurement_method '\w scans'
_diffrn_radiation_monochromator graphite
_diffrn_radiation_source 'fine-focus sealed tube'
_diffrn_radiation_type MoK\a
_diffrn_radiation_wavelength 0.71073
_diffrn_reflns_av_R_equivalents 0.0490
_diffrn_reflns_av_sigmaI/netI 0.0424
_diffrn_reflns_limit_h_max 36
_diffrn_reflns_limit_h_min 0
_diffrn_reflns_limit_k_max 14
_diffrn_reflns_limit_k_min 0
_diffrn_reflns_limit_l_max 18
_diffrn_reflns_limit_l_min -23
_diffrn_reflns_number 20370
_diffrn_reflns_theta_max 26.01
_diffrn_reflns_theta_min 1.78
_diffrn_standards_number none
_exptl_absorpt_coefficient_mu 0.827
_exptl_absorpt_correction_type none
_exptl_crystal_colour purple-black
_exptl_crystal_density_diffrn 1.286
_exptl_crystal_density_method 'not measured'
_exptl_crystal_description flat_needles
_exptl_crystal_F_000 2088
_exptl_crystal_size_max 0.3
_exptl_crystal_size_mid 0.25
_exptl_crystal_size_min 0.2
_refine_diff_density_max 0.519
_refine_diff_density_min -0.355
_refine_diff_density_rms 0.063
_refine_ls_extinction_method none
_refine_ls_goodness_of_fit_all 1.015
_refine_ls_goodness_of_fit_obs 1.051
_refine_ls_hydrogen_treatment constr
_refine_ls_matrix_type full
_refine_ls_number_parameters 281
_refine_ls_number_reflns 5044
_refine_ls_number_restraints 23
_refine_ls_restrained_S_all 1.028
_refine_ls_restrained_S_obs 1.068
_refine_ls_R_factor_all 0.0708
_refine_ls_R_factor_obs 0.0437
_refine_ls_shift/esd_max 0.000
_refine_ls_shift/esd_mean 0.000
_refine_ls_structure_factor_coef Fsqd
_refine_ls_weighting_details 'w=1/[\s^2^(Fo^2^)+(0.0632P)^2^+6.2326P] where P=(Fo^2^+2Fc^2^)/3'
_refine_ls_weighting_scheme calc
_refine_ls_wR_factor_all 0.1240
_refine_ls_wR_factor_obs 0.1078
_reflns_number_observed 3628
_reflns_number_total 5044
_reflns_observed_criterion I>2\s(I)
_cod_data_source_file ic025825j-2_s1_5.cif
_cod_data_source_block '[Li(DME)3]2[Fe2(mu-NPh)2Cl4]'
_cod_depositor_comments
;
The following automatic conversions were performed:

'_refine_ls_weighting_scheme' value 'calc
w=1/[\s^2^(Fo^2^)+(0.0632P)^2^+6.2326P] where P=(Fo^2^+2Fc^2^)/3' was
changed to 'calc'. New tag '_refine_ls_weighting_details' was
created. The value of the new tag was set to
'w=1/[\s^2^(Fo^2^)+(0.0632P)^2^+6.2326P] where P=(Fo^2^+2Fc^2^)/3'.

Automatic conversion script
Id: cif_fix_values 3143 2015-03-26 13:38:13Z robertas 
;
_cod_database_code 4313146

loop_
_symmetry_equiv_pos_as_xyz
'x, y, z'
'-x, y, -z+1/2'
'x+1/2, y+1/2, z'
'-x+1/2, y+1/2, -z+1/2'
'-x, -y, -z'
'x, -y, z-1/2'
'-x+1/2, -y+1/2, -z'
'x+1/2, -y+1/2, z-1/2'

loop_
_atom_site_aniso_label
_atom_site_aniso_U_11
_atom_site_aniso_U_22
_atom_site_aniso_U_33
_atom_site_aniso_U_23
_atom_site_aniso_U_13
_atom_site_aniso_U_12
Fe1 0.0277(2) 0.0418(3) 0.0249(2) 0.0014(2) 0.0172(2) 0.0004(2)
Cl1 0.0409(4) 0.0421(4) 0.0455(4) -0.0008(3) 0.0297(4) 0.0031(3)
Cl2 0.0508(5) 0.0418(4) 0.0492(5) 0.0015(3) 0.0335(4) -0.0052(3)
Li1 0.038(3) 0.038(3) 0.042(3) -0.002(2) 0.027(2) -0.001(2)
N1 0.0276(11) 0.0460(14) 0.0252(12) 0.0014(10) 0.0168(10) 0.0017(10)
O1 0.066(2) 0.080(2) 0.052(2) -0.0140(14) 0.0340(14) 0.0137(14)
O2 0.063(2) 0.066(2) 0.051(2) -0.0021(13) 0.0177(14) 0.0295(13)
O3 0.0405(12) 0.0436(12) 0.0575(14) 0.0110(10) 0.0278(12) 0.0010(10)
O4 0.0396(12) 0.0436(12) 0.0473(13) 0.0060(10) 0.0256(11) 0.0016(10)
O5 0.073(2) 0.0568(15) 0.067(2) -0.0224(12) 0.0512(15) -0.0169(12)
O6 0.077(2) 0.067(2) 0.064(2) -0.0081(13) 0.048(2) -0.0248(14)
C1 0.0334(14) 0.0276(14) 0.0267(14) 0.0001(11) 0.0180(12) -0.0003(11)
C2 0.0333(15) 0.040(2) 0.032(2) -0.0011(13) 0.0179(13) -0.0010(13)
C3 0.037(2) 0.053(2) 0.036(2) 0.0018(15) 0.0110(15) -0.0019(15)
C4 0.058(2) 0.061(2) 0.026(2) -0.001(2) 0.013(2) -0.005(2)
C5 0.071(2) 0.061(2) 0.032(2) 0.001(2) 0.034(2) -0.003(2)
C6 0.043(2) 0.049(2) 0.035(2) 0.0013(13) 0.0268(15) 0.0000(14)
C7 0.079(3) 0.159(5) 0.056(3) -0.037(3) 0.036(3) 0.003(3)
C8 0.060(6) 0.062(6) 0.083(7) -0.032(5) 0.038(5) 0.003(5)
C8' 0.058(7) 0.090(13) 0.101(10) -0.041(8) 0.052(7) 0.003(8)
C9 0.089(3) 0.089(3) 0.086(3) 0.016(3) 0.059(3) 0.047(3)
C10 0.062(2) 0.074(3) 0.060(3) 0.017(2) 0.023(2) 0.022(2)
C11 0.066(3) 0.067(3) 0.124(4) 0.050(3) 0.050(3) 0.008(2)
C12 0.038(2) 0.048(2) 0.062(2) -0.005(2) 0.028(2) -0.0082(15)
C13 0.032(2) 0.049(2) 0.057(2) 0.008(2) 0.026(2) 0.0048(14)
C14 0.054(2) 0.053(2) 0.062(2) 0.021(2) 0.028(2) 0.007(2)
C15 0.074(3) 0.101(3) 0.067(3) -0.029(2) 0.051(2) -0.014(2)
C16 0.076(3) 0.059(2) 0.064(3) -0.020(2) 0.037(2) -0.024(2)
C17 0.106(4) 0.086(3) 0.096(4) -0.037(3) 0.068(3) -0.058(3)
C18 0.098(3) 0.117(4) 0.081(3) 0.001(3) 0.067(3) -0.031(3)

loop_
_atom_site_label
_atom_site_type_symbol
_atom_site_fract_x
_atom_site_fract_y
_atom_site_fract_z
_atom_site_U_iso_or_equiv
_atom_site_thermal_displace_type
_atom_site_occupancy
_atom_site_calc_flag
_atom_site_refinement_flags
_atom_site_disorder_group
Fe1 Fe 0.04040(2) 0.01095(3) 0.49290(3) 0.03086(14) Uani 1 d . .
Cl1 Cl 0.08720(3) -0.13538(6) 0.48304(5) 0.0409(2) Uani 1 d . .
Cl2 Cl 0.07868(3) 0.17536(6) 0.48664(5) 0.0456(2) Uani 1 d . .
Li1 Li 0.1432(2) 0.5162(3) 0.2750(3) 0.0383(11) Uani 1 d D .
N1 N -0.04129(9) 0.0024(2) 0.40806(15) 0.0327(5) Uani 1 d . .
O1 O 0.14465(11) 0.6246(2) 0.3659(2) 0.0675(7) Uani 1 d D .
O2 O 0.07057(11) 0.6274(2) 0.1900(2) 0.0716(8) Uani 1 d D .
O3 O 0.20156(9) 0.6151(2) 0.26842(15) 0.0489(5) Uani 1 d D .
O4 O 0.22816(8) 0.4387(2) 0.37935(14) 0.0444(5) Uani 1 d D .
O5 O 0.12020(11) 0.4115(2) 0.1678(2) 0.0604(7) Uani 1 d D .
O6 O 0.09652(11) 0.3833(2) 0.2793(2) 0.0661(7) Uani 1 d D .
C1 C -0.08237(12) 0.0093(2) 0.3166(2) 0.0297(6) Uani 1 d . .
C2 C -0.14204(12) 0.0107(2) 0.2754(2) 0.0370(7) Uani 1 d . .
H2 H -0.15445(12) 0.0056(2) 0.3109(2) 0.052 Uiso 1 calc R .
C3 C -0.18326(14) 0.0193(3) 0.1835(2) 0.0501(8) Uani 1 d . .
H3 H -0.22358(14) 0.0205(3) 0.1567(2) 0.070 Uiso 1 calc R .
C4 C -0.1663(2) 0.0263(3) 0.1306(2) 0.0569(9) Uani 1 d . .
H4 H -0.1948(2) 0.0319(3) 0.0675(2) 0.080 Uiso 1 calc R .
C5 C -0.1077(2) 0.0250(3) 0.1698(2) 0.0532(9) Uani 1 d . .
H5 H -0.0959(2) 0.0304(3) 0.1334(2) 0.075 Uiso 1 calc R .
C6 C -0.06601(14) 0.0161(3) 0.2612(2) 0.0408(7) Uani 1 d . .
H6 H -0.02586(14) 0.0145(3) 0.2870(2) 0.057 Uiso 1 calc R .
C7 C 0.1847(2) 0.6271(5) 0.4592(3) 0.102(2) Uani 1 d D .
H7A H 0.2051(10) 0.5536(10) 0.4812(3) 0.122 Uiso 1 calc R .
H7B H 0.1641(3) 0.6412(28) 0.4836(3) 0.122 Uiso 1 calc R .
H7C H 0.2131(9) 0.6884(18) 0.4780(3) 0.122 Uiso 1 calc R .
C8 C 0.1076(7) 0.7196(11) 0.3254(7) 0.073(4) Uani 0.56(4) d PD 1
H8A H 0.1309(7) 0.7868(11) 0.3328(7) 0.087 Uiso 0.56(4) calc PR 1
H8B H 0.0911(7) 0.7364(11) 0.3564(7) 0.087 Uiso 0.56(4) calc PR 1
C8' C 0.0922(8) 0.6826(27) 0.3257(8) 0.082(6) Uani 0.44(4) d PD 2
H8'1 H 0.1004(8) 0.7566(27) 0.3567(8) 0.098 Uiso 0.44(4) calc PR 2
H8'2 H 0.0671(8) 0.6373(27) 0.3336(8) 0.098 Uiso 0.44(4) calc PR 2
C9 C 0.0613(2) 0.7037(4) 0.2333(3) 0.0852(14) Uani 1 d D .
H9A H 0.0264(2) 0.6791(4) 0.2267(3) 0.102 Uiso 1 calc R 1
H9B H 0.0521(2) 0.7787(4) 0.2031(3) 0.102 Uiso 1 calc R 1
C10 C 0.0305(2) 0.6333(4) 0.0964(2) 0.0754(12) Uani 1 d D .
H10A H 0.0445(5) 0.5865(16) 0.0706(2) 0.090 Uiso 1 calc R .
H10B H 0.0264(8) 0.7129(5) 0.0773(3) 0.090 Uiso 1 calc R .
H10C H -0.0075(3) 0.6045(19) 0.0761(3) 0.090 Uiso 1 calc R .
C11 C 0.1906(2) 0.7261(3) 0.2328(3) 0.092(2) Uani 1 d D .
H11A H 0.1917(12) 0.7805(5) 0.2728(9) 0.110 Uiso 1 calc R .
H11B H 0.1521(5) 0.7283(7) 0.1740(8) 0.110 Uiso 1 calc R .
H11C H 0.2205(7) 0.7468(10) 0.2267(18) 0.110 Uiso 1 calc R .
C12 C 0.25954(13) 0.6025(3) 0.3486(2) 0.0516(8) Uani 1 d D .
H12A H 0.26452(13) 0.6457(3) 0.3976(2) 0.062 Uiso 1 calc R .
H12B H 0.28756(13) 0.6328(3) 0.3404(2) 0.062 Uiso 1 calc R .
C13 C 0.27049(13) 0.4800(3) 0.3712(2) 0.0477(8) Uani 1 d D .
H13A H 0.26754(13) 0.4374(3) 0.3237(2) 0.057 Uiso 1 calc R .
H13B H 0.31024(13) 0.4689(3) 0.4281(2) 0.057 Uiso 1 calc R .
C14 C 0.2351(2) 0.3188(3) 0.3965(2) 0.0616(10) Uani 1 d D .
H14A H 0.2103(7) 0.2939(4) 0.4117(14) 0.074 Uiso 1 calc R .
H14B H 0.2760(2) 0.3021(3) 0.4464(9) 0.074 Uiso 1 calc R .
H14C H 0.2239(9) 0.2778(3) 0.3431(5) 0.074 Uiso 1 calc R .
C15 C 0.1409(2) 0.4149(4) 0.1182(3) 0.0759(12) Uani 1 d D .
H15A H 0.1584(10) 0.4899(8) 0.1256(14) 0.091 Uiso 1 calc R .
H15B H 0.1084(3) 0.4021(22) 0.0549(3) 0.091 Uiso 1 calc R .
H15C H 0.1704(8) 0.3551(14) 0.1396(11) 0.091 Uiso 1 calc R .
C16 C 0.0859(2) 0.3190(3) 0.1530(3) 0.0709(11) Uani 1 d D .
H16A H 0.1083(2) 0.2481(3) 0.1653(3) 0.085 Uiso 1 calc R .
H16B H 0.0513(2) 0.3179(3) 0.0890(3) 0.085 Uiso 1 calc R .
C17 C 0.0669(2) 0.3177(4) 0.2040(3) 0.092(2) Uani 1 d D .
H17A H 0.0255(2) 0.3422(4) 0.1653(3) 0.110 Uiso 1 calc R .
H17B H 0.0680(2) 0.2376(4) 0.2218(3) 0.110 Uiso 1 calc R .
C18 C 0.0854(2) 0.3680(4) 0.3397(3) 0.0911(15) Uani 1 d D .
H18A H 0.0544(9) 0.4203(18) 0.3250(12) 0.109 Uiso 1 calc R .
H18B H 0.1210(4) 0.3839(25) 0.4003(4) 0.109 Uiso 1 calc R .
H18C H 0.0731(12) 0.2889(8) 0.3364(14) 0.109 Uiso 1 calc R .

loop_
_atom_type_symbol
_atom_type_description
_atom_type_scat_dispersion_real
_atom_type_scat_dispersion_imag
_atom_type_scat_source
C C 0.0033 0.0016 'International Tables Vol C Tables 4.2.6.8 and 6.1.1.4'
H H 0.0000 0.0000 'International Tables Vol C Tables 4.2.6.8 and 6.1.1.4'
Li Li -0.0003 0.0001 'International Tables Vol C Tables 4.2.6.8 and 6.1.1.4'
N N 0.0061 0.0033 'International Tables Vol C Tables 4.2.6.8 and 6.1.1.4'
O O 0.0106 0.0060 'International Tables Vol C Tables 4.2.6.8 and 6.1.1.4'
Cl Cl 0.1484 0.1585 'International Tables Vol C Tables 4.2.6.8 and 6.1.1.4'
Fe Fe 0.3463 0.8444 'International Tables Vol C Tables 4.2.6.8 and 6.1.1.4'

loop_
_geom_angle_atom_site_label_1
_geom_angle_atom_site_label_2
_geom_angle_atom_site_label_3
_geom_angle
_geom_angle_site_symmetry_1
_geom_angle_site_symmetry_3
_geom_angle_publ_flag
N1 Fe1 N1 94.55(9) . 5_556 ?
N1 Fe1 Cl2 113.87(7) . . ?
N1 Fe1 Cl2 115.12(7) 5_556 . ?
N1 Fe1 Cl1 113.38(7) . . ?
N1 Fe1 Cl1 112.82(7) 5_556 . ?
Cl2 Fe1 Cl1 107.00(3) . . ?
N1 Fe1 Fe1 47.31(7) . 5_556 ?
N1 Fe1 Fe1 47.24(7) 5_556 5_556 ?
Cl2 Fe1 Fe1 127.67(3) . 5_556 ?
Cl1 Fe1 Fe1 125.33(3) . 5_556 ?
O6 Li1 O5 77.6(2) . . ?
O6 Li1 O1 95.3(2) . . ?
O5 Li1 O1 166.4(2) . . ?
O6 Li1 O3 165.3(2) . . ?
O5 Li1 O3 92.4(2) . . ?
O1 Li1 O3 96.5(2) . . ?
O6 Li1 O2 96.7(2) . . ?
O5 Li1 O2 92.8(2) . . ?
O1 Li1 O2 76.4(2) . . ?
O3 Li1 O2 94.5(2) . . ?
O6 Li1 O4 93.2(2) . . ?
O5 Li1 O4 98.1(2) . . ?
O1 Li1 O4 93.8(2) . . ?
O3 Li1 O4 77.4(2) . . ?
O2 Li1 O4 166.7(2) . . ?
C1 N1 Fe1 137.0(2) . . ?
C1 N1 Fe1 137.5(2) . 5_556 ?
Fe1 N1 Fe1 85.45(9) . 5_556 ?
C8' O1 C7 117.2(6) . . ?
C7 O1 C8 115.8(5) . . ?
C8' O1 Li1 112.5(8) . . ?
C7 O1 Li1 128.9(3) . . ?
C8 O1 Li1 113.9(6) . . ?
C9 O2 C10 114.8(3) . . ?
C9 O2 Li1 114.8(3) . . ?
C10 O2 Li1 130.4(2) . . ?
C11 O3 C12 112.2(3) . . ?
C11 O3 Li1 125.4(2) . . ?
C12 O3 Li1 110.1(2) . . ?
C13 O4 C14 110.4(2) . . ?
C13 O4 Li1 109.3(2) . . ?
C14 O4 Li1 122.3(2) . . ?
C16 O5 C15 116.5(3) . . ?
C16 O5 Li1 114.1(2) . . ?
C15 O5 Li1 128.8(2) . . ?
C17 O6 C18 118.7(3) . . ?
C17 O6 Li1 112.2(2) . . ?
C18 O6 Li1 128.3(3) . . ?
N1 C1 C2 121.0(2) . . ?
N1 C1 C6 121.4(2) . . ?
C2 C1 C6 117.6(3) . . ?
C3 C2 C1 121.0(3) . . ?
C4 C3 C2 120.5(3) . . ?
C3 C4 C5 119.5(3) . . ?
C6 C5 C4 120.7(3) . . ?
C5 C6 C1 120.7(3) . . ?
O1 C8 C9 113.4(6) . . ?
O1 C8' C9 113.9(8) . . ?
O2 C9 C8 116.4(6) . . ?
O2 C9 C8' 115.5(8) . . ?
O3 C12 C13 108.3(2) . . ?
O4 C13 C12 108.4(2) . . ?
O5 C16 C17 114.9(3) . . ?
O6 C17 C16 117.7(3) . . ?

loop_
_geom_bond_atom_site_label_1
_geom_bond_atom_site_label_2
_geom_bond_distance
_geom_bond_site_symmetry_2
_geom_bond_publ_flag
Fe1 N1 1.880(2) . ?
Fe1 N1 1.881(2) 5_556 ?
Fe1 Cl2 2.2647(8) . ?
Fe1 Cl1 2.2703(8) . ?
Fe1 Fe1 2.5517(7) 5_556 ?
Li1 O6 2.103(4) . ?
Li1 O5 2.106(4) . ?
Li1 O1 2.128(4) . ?
Li1 O3 2.128(4) . ?
Li1 O2 2.134(5) . ?
Li1 O4 2.194(4) . ?
N1 C1 1.376(3) . ?
N1 Fe1 1.881(2) 5_556 ?
O1 C8' 1.392(9) . ?
O1 C7 1.398(4) . ?
O1 C8 1.402(8) . ?
O2 C9 1.354(4) . ?
O2 C10 1.404(4) . ?
O3 C11 1.406(4) . ?
O3 C12 1.420(4) . ?
O4 C13 1.424(3) . ?
O4 C14 1.426(4) . ?
O5 C16 1.379(4) . ?
O5 C15 1.405(4) . ?
O6 C17 1.364(4) . ?
O6 C18 1.389(4) . ?
C1 C2 1.399(4) . ?
C1 C6 1.408(4) . ?
C2 C3 1.384(4) . ?
C3 C4 1.375(5) . ?
C4 C5 1.381(5) . ?
C5 C6 1.379(4) . ?
C8 C9 1.416(8) . ?
C8' C9 1.418(10) . ?
C12 C13 1.473(4) . ?
C16 C17 1.390(5) . ?

loop_
_geom_torsion_atom_site_label_1
_geom_torsion_atom_site_label_2
_geom_torsion_atom_site_label_3
_geom_torsion_atom_site_label_4
_geom_torsion
_geom_torsion_site_symmetry_1
_geom_torsion_site_symmetry_2
_geom_torsion_site_symmetry_3
_geom_torsion_site_symmetry_4
_geom_torsion_publ_flag
N1 Fe1 N1 C1 176.8(3) 5_556 . . . ?
Cl2 Fe1 N1 C1 56.7(3) . . . . ?
Cl1 Fe1 N1 C1 -66.0(3) . . . . ?
Fe1 Fe1 N1 C1 176.8(3) 5_556 . . . ?
N1 Fe1 N1 Fe1 0.0 5_556 . . 5_556 ?
Cl2 Fe1 N1 Fe1 -120.06(6) . . . 5_556 ?
Cl1 Fe1 N1 Fe1 117.28(6) . . . 5_556 ?
Fe1 Fe1 N1 Fe1 0.0 5_556 . . 5_556 ?
O6 Li1 O1 C8' -79.2(15) . . . . ?
O5 Li1 O1 C8' -21.4(18) . . . . ?
O3 Li1 O1 C8' 109.5(15) . . . . ?
O2 Li1 O1 C8' 16.4(15) . . . . ?
O4 Li1 O1 C8' -172.8(15) . . . . ?
O6 Li1 O1 C7 87.0(4) . . . . ?
O5 Li1 O1 C7 144.8(10) . . . . ?
O3 Li1 O1 C7 -84.3(4) . . . . ?
O2 Li1 O1 C7 -177.4(4) . . . . ?
O4 Li1 O1 C7 -6.6(4) . . . . ?
O6 Li1 O1 C8 -107.4(11) . . . . ?
O5 Li1 O1 C8 -49.6(16) . . . . ?
O3 Li1 O1 C8 81.3(12) . . . . ?
O2 Li1 O1 C8 -11.8(12) . . . . ?
O4 Li1 O1 C8 159.0(11) . . . . ?
O6 Li1 O2 C9 92.1(3) . . . . ?
O5 Li1 O2 C9 170.0(3) . . . . ?
O1 Li1 O2 C9 -1.8(3) . . . . ?
O3 Li1 O2 C9 -97.4(3) . . . . ?
O4 Li1 O2 C9 -45.4(11) . . . . ?
O6 Li1 O2 C10 -87.0(4) . . . . ?
O5 Li1 O2 C10 -9.2(4) . . . . ?
O1 Li1 O2 C10 179.1(4) . . . . ?
O3 Li1 O2 C10 83.5(4) . . . . ?
O4 Li1 O2 C10 135.4(9) . . . . ?
O6 Li1 O3 C11 151.2(9) . . . . ?
O5 Li1 O3 C11 104.4(4) . . . . ?
O1 Li1 O3 C11 -65.4(4) . . . . ?
O2 Li1 O3 C11 11.4(4) . . . . ?
O4 Li1 O3 C11 -157.9(3) . . . . ?
O6 Li1 O3 C12 -69.8(10) . . . . ?
O5 Li1 O3 C12 -116.6(2) . . . . ?
O1 Li1 O3 C12 73.6(2) . . . . ?
O2 Li1 O3 C12 150.4(2) . . . . ?
O4 Li1 O3 C12 -18.9(2) . . . . ?
O6 Li1 O4 C13 156.7(2) . . . . ?
O5 Li1 O4 C13 78.8(2) . . . . ?
O1 Li1 O4 C13 -107.7(2) . . . . ?
O3 Li1 O4 C13 -11.9(2) . . . . ?
O2 Li1 O4 C13 -65.5(10) . . . . ?
O6 Li1 O4 C14 25.5(3) . . . . ?
O5 Li1 O4 C14 -52.4(3) . . . . ?
O1 Li1 O4 C14 121.0(3) . . . . ?
O3 Li1 O4 C14 -143.1(3) . . . . ?
O2 Li1 O4 C14 163.3(9) . . . . ?
O6 Li1 O5 C16 3.2(3) . . . . ?
O1 Li1 O5 C16 -56.5(11) . . . . ?
O3 Li1 O5 C16 172.3(3) . . . . ?
O2 Li1 O5 C16 -93.1(3) . . . . ?
O4 Li1 O5 C16 94.7(3) . . . . ?
O6 Li1 O5 C15 -167.8(3) . . . . ?
O1 Li1 O5 C15 132.6(10) . . . . ?
O3 Li1 O5 C15 1.3(4) . . . . ?
O2 Li1 O5 C15 96.0(4) . . . . ?
O4 Li1 O5 C15 -76.3(4) . . . . ?
O5 Li1 O6 C17 -12.9(3) . . . . ?
O1 Li1 O6 C17 155.3(3) . . . . ?
O3 Li1 O6 C17 -61.2(11) . . . . ?
O2 Li1 O6 C17 78.4(3) . . . . ?
O4 Li1 O6 C17 -110.5(3) . . . . ?
O5 Li1 O6 C18 178.4(4) . . . . ?
O1 Li1 O6 C18 -13.4(4) . . . . ?
O3 Li1 O6 C18 130.1(9) . . . . ?
O2 Li1 O6 C18 -90.3(4) . . . . ?
O4 Li1 O6 C18 80.8(4) . . . . ?
Fe1 N1 C1 C2 -173.1(2) . . . . ?
Fe1 N1 C1 C2 2.1(4) 5_556 . . . ?
Fe1 N1 C1 C6 6.4(4) . . . . ?
Fe1 N1 C1 C6 -178.4(2) 5_556 . . . ?
N1 C1 C2 C3 179.0(3) . . . . ?
C6 C1 C2 C3 -0.5(4) . . . . ?
C1 C2 C3 C4 0.3(5) . . . . ?
C2 C3 C4 C5 -0.3(5) . . . . ?
C3 C4 C5 C6 0.5(5) . . . . ?
C4 C5 C6 C1 -0.7(5) . . . . ?
N1 C1 C6 C5 -178.8(3) . . . . ?
C2 C1 C6 C5 0.7(4) . . . . ?
C8' O1 C8 C9 -69.4(14) . . . . ?
C7 O1 C8 C9 -169.1(12) . . . . ?
Li1 O1 C8 C9 23.3(22) . . . . ?
C7 O1 C8' C9 163.3(16) . . . . ?
C8 O1 C8' C9 69.8(15) . . . . ?
Li1 O1 C8' C9 -28.8(29) . . . . ?
C10 O2 C9 C8 -165.5(12) . . . . ?
Li1 O2 C9 C8 15.2(13) . . . . ?
C10 O2 C9 C8' 166.0(15) . . . . ?
Li1 O2 C9 C8' -13.2(16) . . . . ?
O1 C8 C9 O2 -25.6(23) . . . . ?
O1 C8 C9 C8' 68.6(14) . . . . ?
O1 C8' C9 O2 28.1(30) . . . . ?
O1 C8' C9 C8 -70.4(14) . . . . ?
C11 O3 C12 C13 -169.0(3) . . . . ?
Li1 O3 C12 C13 46.3(3) . . . . ?
C14 O4 C13 C12 176.9(3) . . . . ?
Li1 O4 C13 C12 39.6(3) . . . . ?
O3 C12 C13 O4 -57.7(4) . . . . ?
C15 O5 C16 C17 179.2(4) . . . . ?
Li1 O5 C16 C17 7.0(5) . . . . ?
C18 O6 C17 C16 -168.4(4) . . . . ?
Li1 O6 C17 C16 21.7(6) . . . . ?
O5 C16 C17 O6 -19.4(7) . . . . ?
